data_4124284
loop_
_publ_author_name
'Cheng, Guolin'
'Li, Tuan-Jie'
'Yu, Jin-Quan'

_publ_section_title
;
 Practical Pd(II)-Catalyzed C-H Alkylation with Epoxides: One-Step
 Syntheses of 3,4-Dihydroisocoumarins.
;
_journal_issue 34
_journal_name_full 'Journal of the American Chemical Society'
_journal_page_first 10950
_journal_page_last 10953
_journal_paper_doi 10.1021/jacs.5b07507
_journal_volume 137
_journal_year 2015
_chemical_formula_moiety 'C13 H14 O2'
_chemical_formula_sum 'C13 H14 O2'
_chemical_formula_weight 202.24
_space_group_crystal_system monoclinic
_space_group_IT_number 14
_space_group_name_Hall '-P 2yn'
_space_group_name_H-M_alt 'P 1 21/n 1'
_symmetry_space_group_name_Hall '-P 2yn'
_symmetry_space_group_name_H-M 'P 1 21/n 1'
_atom_sites_solution_hydrogens geom
_atom_sites_solution_primary direct
_atom_sites_solution_secondary difmap
_audit_creation_date 2015-07-10
_audit_creation_method
;
Olex2 1.2-beta
(compiled 2015.01.26 svn.r3150 for OlexSys, GUI svn.r4998)
;
_cell_angle_alpha 90
_cell_angle_beta 95.397(2)
_cell_angle_gamma 90
_cell_formula_units_Z 4
_cell_length_a 6.0063(4)
_cell_length_b 12.1809(10)
_cell_length_c 14.0370(10)
_cell_measurement_reflns_used 3397
_cell_measurement_temperature 100.0
_cell_measurement_theta_max 25.372
_cell_measurement_theta_min 2.218
_cell_volume 1022.42(13)
_computing_cell_refinement 'SAINT v8.34A (Bruker, 2013)'
_computing_data_collection 'APEX2 v2013.6-2 (Bruker, 2013)'
_computing_data_reduction 'SAINT v8.34A (Bruker, 2013)'
_computing_molecular_graphics 'Olex2 (Dolomanov et al., 2009)'
_computing_publication_material 'Olex2 (Dolomanov et al., 2009)'
_computing_structure_refinement 'XL (Sheldrick, 2008)'
_computing_structure_solution 'XT (Sheldrick, 2015)'
_diffrn_ambient_temperature 100.0
_diffrn_detector 'Bruker APEX-II CCD'
_diffrn_detector_area_resol_mean 7.9
_diffrn_detector_type 'CCD Area Detector'
_diffrn_measured_fraction_theta_full 0.999
_diffrn_measured_fraction_theta_max 0.999
_diffrn_measurement_device 'Kappa Four-Circle Diffractometer'
_diffrn_measurement_device_type 'Bruker APEX II Ultra'
_diffrn_measurement_method '\w and \f scans'
_diffrn_radiation_monochromator 'Double Bounce Multilayer Mirrors'
_diffrn_radiation_probe x-ray
_diffrn_radiation_type MoK\a
_diffrn_radiation_wavelength 0.71073
_diffrn_reflns_av_R_equivalents 0.0330
_diffrn_reflns_av_unetI/netI 0.0287
_diffrn_reflns_laue_measured_fraction_full 0.999
_diffrn_reflns_laue_measured_fraction_max 0.999
_diffrn_reflns_limit_h_max 6
_diffrn_reflns_limit_h_min -7
_diffrn_reflns_limit_k_max 14
_diffrn_reflns_limit_k_min -14
_diffrn_reflns_limit_l_max 16
_diffrn_reflns_limit_l_min -16
_diffrn_reflns_number 8581
_diffrn_reflns_point_group_measured_fraction_full 0.999
_diffrn_reflns_point_group_measured_fraction_max 0.999
_diffrn_reflns_theta_full 25.000
_diffrn_reflns_theta_max 25.372
_diffrn_reflns_theta_min 2.218
_diffrn_source 'Micro Focus Rotating Anode'
_diffrn_source_type 'Bruker TXS'
_diffrn_standards_number 0
_exptl_absorpt_coefficient_mu 0.087
_exptl_absorpt_correction_T_max 0.0916
_exptl_absorpt_correction_T_min 0.0668
_exptl_absorpt_correction_type multi-scan
_exptl_absorpt_process_details
;
SADABS-2014/4 (Bruker,2014/4) was used for absorption correction.
wR2(int) was 0.0516 before and 0.0468 after correction.
The Ratio of minimum to maximum transmission is 0.7293.
The \l/2 correction factor is 0.00150.
;
_exptl_crystal_colour Colorless
_exptl_crystal_colour_primary Colorless
_exptl_crystal_density_diffrn 1.314
_exptl_crystal_description Block
_exptl_crystal_F_000 432
_exptl_crystal_size_max 0.355
_exptl_crystal_size_mid 0.214
_exptl_crystal_size_min 0.196
_refine_diff_density_max 0.185
_refine_diff_density_min -0.185
_refine_diff_density_rms 0.041
_refine_ls_extinction_method none
_refine_ls_goodness_of_fit_ref 1.059
_refine_ls_hydrogen_treatment constr
_refine_ls_matrix_type full
_refine_ls_number_parameters 144
_refine_ls_number_reflns 1876
_refine_ls_number_restraints 0
_refine_ls_restrained_S_all 1.059
_refine_ls_R_factor_all 0.0509
_refine_ls_R_factor_gt 0.0380
_refine_ls_shift/su_max 0.000
_refine_ls_shift/su_mean 0.000
_refine_ls_structure_factor_coef Fsqd
_refine_ls_weighting_details 'w=1/[\s^2^(Fo^2^)+(0.0396P)^2^+0.4327P] where P=(Fo^2^+2Fc^2^)/3'
_refine_ls_weighting_scheme calc
_refine_ls_wR_factor_gt 0.0897
_refine_ls_wR_factor_ref 0.0973
_reflns_Friedel_coverage 0.000
_reflns_number_gt 1529
_reflns_number_total 1876
_reflns_threshold_expression 'I > 2\s(I)'
_cod_data_source_file ja5b07507_si_003.cif
_cod_data_source_block Yu43
_cod_depositor_comments
;
The following automatic conversions were performed:

'_diffrn_radiation_probe' value 'X-ray' changed to 'x-ray' according
to
/usr/data/users/saulius/crontab/automatic-downloads/rss-feeds/ACS/lib/dictionaries/cif_core.dic
dictionary named 'cif_core.dic' version 2.4.2 from 2011-04-26.

Automatic conversion script
Id: cif_fix_values 3271 2015-04-21 07:52:19Z andrius 

 Adding full bibliography for 4124284.cif.
;
_cod_database_code 4124284
_shelx_space_group_comment
;
The symmetry employed for this shelxl refinement is uniquely defined
by the following loop, which should always be used as a source of
symmetry information in preference to the above space-group names.
They are only intended as comments.
;
_shelx_estimated_absorpt_t_max 0.983
_shelx_estimated_absorpt_t_min 0.970
_olex2_refinement_description
;
1. Fixed Uiso
 At 1.2 times of:
  All C(H) groups, All C(H,H) groups, All C(H,H,H,H) groups
 At 1.5 times of:
  All C(H,H,H) groups
2. Uiso/Uaniso restraints and constraints
Uanis(C1B) = Uanis(C1)
Uanis(C5B) = Uanis(C5)
3. Others
 Sof(H4BC)=Sof(H4BD)=Sof(C1B)=Sof(H1B)=Sof(C5B)=Sof(H5B)=1-FVAR(1)
 Sof(H4AA)=Sof(H4AB)=Sof(C1)=Sof(H1)=Sof(C5)=Sof(H5)=FVAR(1)
4.a Ternary CH refined with riding coordinates:
 C1(H1), C5(H5), C1B(H1B), C5B(H5B)
4.b Secondary CH2 refined with riding coordinates:
 C2(H2A,H2B), C3(H3A,H3B), C4(H4AA,H4AB), C4(H4BC,H4BD)
4.c Aromatic/amide H refined with riding coordinates:
 C9(H9), C10(H10), C12(H12)
4.d Idealised Me refined as rotating group:
 C13(H13A,H13B,H13C)
;
_shelx_shelxl_version_number 2014/7
_olex2_submission_special_instructions 'No special instructions were received'

loop_
_space_group_symop_operation_xyz
'x, y, z'
'-x+1/2, y+1/2, -z+1/2'
'-x, -y, -z'
'x-1/2, -y-1/2, z-1/2'

loop_
_atom_site_label
_atom_site_type_symbol
_atom_site_fract_x
_atom_site_fract_y
_atom_site_fract_z
_atom_site_U_iso_or_equiv
_atom_site_adp_type
_atom_site_occupancy
_atom_site_site_symmetry_order
_atom_site_calc_flag
_atom_site_refinement_flags_posn
_atom_site_refinement_flags_occupancy
_atom_site_disorder_assembly
_atom_site_disorder_group
O1 O 0.56693(17) 0.49890(9) 0.23394(8) 0.0242(3) Uani 1 1 d . . . .
O2 O 0.80327(18) 0.63249(9) 0.21174(8) 0.0274(3) Uani 1 1 d . . . .
C2 C 0.2859(3) 0.35492(13) 0.26103(13) 0.0291(4) Uani 1 1 d . . . .
H2A H 0.3686 0.2845 0.2661 0.035 Uiso 1 1 calc R . A .
H2B H 0.2339 0.3688 0.1931 0.035 Uiso 1 1 calc R . A .
C3 C 0.0877(3) 0.35406(13) 0.32395(12) 0.0257(4) Uani 1 1 d . . . .
H3A H 0.0886 0.2857 0.3621 0.031 Uiso 1 1 calc R . . .
H3B H -0.0562 0.3588 0.2835 0.031 Uiso 1 1 calc R . . .
C4 C 0.1191(3) 0.45558(12) 0.39064(11) 0.0204(4) Uani 1 1 d . . . .
H4AA H -0.0261 0.4906 0.3998 0.025 Uiso 0.934(3) 1 calc R P B 1
H4AB H 0.1951 0.4354 0.4539 0.025 Uiso 0.934(3) 1 calc R P B 1
H4BC H 0.1227 0.4348 0.4590 0.025 Uiso 0.066(3) 1 calc R P B 2
H4BD H 0.0011 0.5113 0.3754 0.025 Uiso 0.066(3) 1 calc R P B 2
C6 C 0.3937(2) 0.62361(12) 0.38508(11) 0.0189(3) Uani 1 1 d . . . .
C7 C 0.5918(2) 0.65380(12) 0.34610(10) 0.0181(3) Uani 1 1 d . . . .
C8 C 0.6639(2) 0.59619(13) 0.26016(11) 0.0203(3) Uani 1 1 d . . . .
C9 C 0.3278(3) 0.68344(12) 0.46206(11) 0.0209(3) Uani 1 1 d . . . .
H9 H 0.1945 0.6639 0.4893 0.025 Uiso 1 1 calc R . . .
C10 C 0.4543(3) 0.77126(12) 0.49942(11) 0.0217(4) Uani 1 1 d . . . .
H10 H 0.4072 0.8104 0.5525 0.026 Uiso 1 1 calc R . . .
C11 C 0.6498(3) 0.80316(13) 0.46038(11) 0.0230(4) Uani 1 1 d . . . .
C12 C 0.7167(3) 0.74316(13) 0.38343(11) 0.0218(4) Uani 1 1 d . . . .
H12 H 0.8493 0.7634 0.3560 0.026 Uiso 1 1 calc R . . .
C13 C 0.7839(3) 0.90083(14) 0.49881(13) 0.0346(4) Uani 1 1 d . . . .
H13A H 0.7748 0.9593 0.4507 0.052 Uiso 1 1 calc GR . . .
H13B H 0.9405 0.8792 0.5137 0.052 Uiso 1 1 calc GR . . .
H13C H 0.7237 0.9275 0.5571 0.052 Uiso 1 1 calc GR . . .
C1 C 0.4296(3) 0.44874(13) 0.30289(12) 0.0201(4) Uani 0.934(3) 1 d . P B 1
H1 H 0.5285 0.4217 0.3593 0.024 Uiso 0.934(3) 1 calc R P B 1
C5 C 0.2650(3) 0.53068(14) 0.33598(12) 0.0172(4) Uani 0.934(3) 1 d . P B 1
H5 H 0.1727 0.5603 0.2787 0.021 Uiso 0.934(3) 1 calc R P B 1
C1B C 0.332(4) 0.5029(19) 0.2605(17) 0.0201(4) Uani 0.066(3) 1 d . P B 2
H1B H 0.2192 0.5535 0.2268 0.024 Uiso 0.066(3) 1 calc R P B 2
C5B C 0.362(5) 0.498(2) 0.3633(18) 0.0172(4) Uani 0.066(3) 1 d . P B 2
H5B H 0.4901 0.4510 0.3893 0.021 Uiso 0.066(3) 1 calc R P B 2

loop_
_atom_site_aniso_label
_atom_site_aniso_U_11
_atom_site_aniso_U_22
_atom_site_aniso_U_33
_atom_site_aniso_U_23
_atom_site_aniso_U_13
_atom_site_aniso_U_12
O1 0.0228(6) 0.0293(6) 0.0215(6) -0.0050(5) 0.0074(5) -0.0012(5)
O2 0.0238(6) 0.0340(7) 0.0259(6) 0.0058(5) 0.0105(5) 0.0017(5)
C2 0.0280(9) 0.0267(9) 0.0331(10) -0.0113(7) 0.0055(7) -0.0017(7)
C3 0.0256(9) 0.0237(9) 0.0276(9) -0.0071(7) 0.0010(7) -0.0035(7)
C4 0.0200(8) 0.0210(8) 0.0207(8) -0.0024(6) 0.0034(6) -0.0026(6)
C6 0.0206(8) 0.0171(7) 0.0190(8) 0.0019(6) 0.0027(6) -0.0005(6)
C7 0.0176(8) 0.0204(8) 0.0162(8) 0.0050(6) 0.0009(6) 0.0027(6)
C8 0.0159(8) 0.0263(8) 0.0186(8) 0.0046(6) 0.0006(6) 0.0045(6)
C9 0.0219(8) 0.0210(8) 0.0208(8) 0.0013(6) 0.0071(6) -0.0014(6)
C10 0.0285(9) 0.0189(8) 0.0179(8) -0.0001(6) 0.0027(7) 0.0006(6)
C11 0.0263(8) 0.0207(8) 0.0211(8) 0.0039(6) -0.0035(6) -0.0039(6)
C12 0.0179(8) 0.0255(8) 0.0220(8) 0.0074(7) 0.0011(6) -0.0029(7)
C13 0.0404(11) 0.0294(9) 0.0335(10) -0.0012(8) 0.0004(8) -0.0133(8)
C1 0.0197(9) 0.0220(9) 0.0191(9) -0.0003(7) 0.0049(7) 0.0012(7)
C5 0.0170(9) 0.0183(8) 0.0162(8) 0.0003(7) 0.0013(7) 0.0023(7)
C1B 0.0197(9) 0.0220(9) 0.0191(9) -0.0003(7) 0.0049(7) 0.0012(7)
C5B 0.0170(9) 0.0183(8) 0.0162(8) 0.0003(7) 0.0013(7) 0.0023(7)

loop_
_atom_type_symbol
_atom_type_description
_atom_type_scat_dispersion_real
_atom_type_scat_dispersion_imag
_atom_type_scat_source
C C 0.0033 0.0016 'International Tables Vol C Tables 4.2.6.8 and 6.1.1.4'
H H 0.0000 0.0000 'International Tables Vol C Tables 4.2.6.8 and 6.1.1.4'
O O 0.0106 0.0060 'International Tables Vol C Tables 4.2.6.8 and 6.1.1.4'

loop_
_geom_angle_atom_site_label_1
_geom_angle_atom_site_label_2
_geom_angle_atom_site_label_3
_geom_angle
C8 O1 C1 116.10(12)
C8 O1 C1B 107.2(9)
H2A C2 H2B 109.1
C3 C2 H2A 111.2
C3 C2 H2B 111.2
C3 C2 C1B 97.7(7)
C1 C2 H2A 111.2
C1 C2 H2B 111.2
C1 C2 C3 102.97(13)
C2 C3 H3A 110.4
C2 C3 H3B 110.4
C2 C3 C4 106.40(12)
H3A C3 H3B 108.6
C4 C3 H3A 110.4
C4 C3 H3B 110.4
C3 C4 H4AA 111.3
C3 C4 H4AB 111.3
C3 C4 H4BC 111.8
C3 C4 H4BD 111.8
C3 C4 C5B 99.8(8)
H4AA C4 H4AB 109.2
H4BC C4 H4BD 109.5
C5 C4 C3 102.58(12)
C5 C4 H4AA 111.3
C5 C4 H4AB 111.3
C5B C4 H4BC 111.8
C5B C4 H4BD 111.8
C7 C6 C5 115.92(13)
C7 C6 C5B 105.8(9)
C9 C6 C7 118.60(14)
C9 C6 C5 125.42(14)
C9 C6 C5B 128.6(9)
C6 C7 C8 120.78(13)
C12 C7 C6 120.18(14)
C12 C7 C8 118.90(13)
O1 C8 C7 118.68(13)
O2 C8 O1 117.96(14)
O2 C8 C7 123.35(14)
C6 C9 H9 119.6
C10 C9 C6 120.81(14)
C10 C9 H9 119.6
C9 C10 H10 119.4
C9 C10 C11 121.15(14)
C11 C10 H10 119.4
C10 C11 C13 121.31(15)
C12 C11 C10 118.17(14)
C12 C11 C13 120.52(15)
C7 C12 H12 119.5
C11 C12 C7 121.08(14)
C11 C12 H12 119.5
C11 C13 H13A 109.5
C11 C13 H13B 109.5
C11 C13 H13C 109.5
H13A C13 H13B 109.5
H13A C13 H13C 109.5
H13B C13 H13C 109.5
O1 C1 C2 113.22(13)
O1 C1 H1 109.4
O1 C1 C5 110.73(13)
C2 C1 H1 109.4
C5 C1 C2 104.58(13)
C5 C1 H1 109.4
C4 C5 H5 108.7
C6 C5 C4 121.16(13)
C6 C5 C1 108.41(14)
C6 C5 H5 108.7
C1 C5 C4 100.52(13)
C1 C5 H5 108.7
O1 C1B C2 96.6(12)
O1 C1B H1B 121.0
C2 C1B H1B 121.0
C5B C1B O1 102.5(19)
C5B C1B C2 87.6(16)
C5B C1B H1B 121.0
C4 C5B H5B 114.2
C6 C5B C4 111.0(16)
C6 C5B H5B 114.2
C1B C5B C4 102.7(19)
C1B C5B C6 98.9(18)
C1B C5B H5B 114.2

loop_
_geom_bond_atom_site_label_1
_geom_bond_atom_site_label_2
_geom_bond_distance
O1 C8 1.3560(19)
O1 C1 1.4628(19)
O1 C1B 1.49(2)
O2 C8 1.2104(18)
C2 H2A 0.9900
C2 H2B 0.9900
C2 C3 1.548(2)
C2 C1 1.517(2)
C2 C1B 1.82(2)
C3 H3A 0.9900
C3 H3B 0.9900
C3 C4 1.552(2)
C4 H4AA 0.9900
C4 H4AB 0.9900
C4 H4BC 0.9900
C4 H4BD 0.9900
C4 C5 1.523(2)
C4 C5B 1.63(2)
C6 C7 1.405(2)
C6 C9 1.391(2)
C6 C5 1.501(2)
C6 C5B 1.57(2)
C7 C8 1.494(2)
C7 C12 1.396(2)
C9 H9 0.9500
C9 C10 1.386(2)
C10 H10 0.9500
C10 C11 1.397(2)
C11 C12 1.394(2)
C11 C13 1.508(2)
C12 H12 0.9500
C13 H13A 0.9800
C13 H13B 0.9800
C13 H13C 0.9800
C1 H1 1.0000
C1 C5 1.509(2)
C5 H5 1.0000
C1B H1B 1.0000
C1B C5B 1.44(3)
C5B H5B 1.0000
